data_4329624
loop_
_publ_author_name
'Cheng-Yi Zhang'
'Liu-Jiang Zhou'
'Ling Chen'

_publ_section_title
;
 Quaternary Tellurides with Different Valent Ge Centers: Cs2Ge3M6Te14 (M =
 Ga, In)
;
_journal_name_full 'Inorganic Chemistry'
_journal_page_first 7007
_journal_page_last 7009
_journal_paper_doi 10.1021/ic300599q
_journal_volume 51
_journal_year 2012
_chemical_formula_sum 'Cs2 Ge3 In6 Te14'
_chemical_formula_weight 2958.91
_chemical_name_systematic
; 
 ? 
;
_space_group_IT_number 164
_symmetry_cell_setting trigonal
_symmetry_space_group_name_Hall '-P 3 2"'
_symmetry_space_group_name_H-M 'P -3 m 1'
_atom_sites_solution_hydrogens -
_atom_sites_solution_primary direct
_atom_sites_solution_secondary difmap
_audit_creation_method SHELXL-97
_cell_angle_alpha 90.00
_cell_angle_beta 90.00
_cell_angle_gamma 120.00
_cell_formula_units_Z 1
_cell_length_a 8.5404(2)
_cell_length_b 8.5404(2)
_cell_length_c 14.6766(8)
_cell_measurement_reflns_used 2480
_cell_measurement_temperature 293(2)
_cell_measurement_theta_max 27.4487
_cell_measurement_theta_min 2.7544
_cell_volume 927.07(6)
_computing_cell_refinement 'CrystalClear (Rigaku Inc., 2007)'
_computing_data_collection 'CrystalClear (Rigaku Inc., 2007)'
_computing_data_reduction 'CrystalClear (Rigaku Inc., 2007)'
_computing_structure_refinement 'SHELXL-97 (Sheldrick, 1997)'
_computing_structure_solution 'SHELXS-97 (Sheldrick, 1990)'
_diffrn_ambient_temperature 293(2)
_diffrn_detector_area_resol_mean 13.6612
_diffrn_measured_fraction_theta_full 0.995
_diffrn_measured_fraction_theta_max 0.995
_diffrn_measurement_device_type Mercury2
_diffrn_measurement_method CCD_Profile_fitting
_diffrn_radiation_monochromator graphite
_diffrn_radiation_source 'fine-focus sealed tube'
_diffrn_radiation_type MoK\a
_diffrn_radiation_wavelength 0.71073
_diffrn_reflns_av_R_equivalents 0.0350
_diffrn_reflns_av_sigmaI/netI 0.0164
_diffrn_reflns_limit_h_max 11
_diffrn_reflns_limit_h_min -11
_diffrn_reflns_limit_k_max 11
_diffrn_reflns_limit_k_min -11
_diffrn_reflns_limit_l_max 19
_diffrn_reflns_limit_l_min -18
_diffrn_reflns_number 7314
_diffrn_reflns_theta_full 27.44
_diffrn_reflns_theta_max 27.44
_diffrn_reflns_theta_min 2.75
_diffrn_standards_number 853
_exptl_absorpt_coefficient_mu 18.782
_exptl_absorpt_correction_T_max 1.0000
_exptl_absorpt_correction_T_min 0.6307
_exptl_absorpt_correction_type multi-scan
_exptl_crystal_colour black
_exptl_crystal_density_diffrn 5.300
_exptl_crystal_description block
_exptl_crystal_F_000 1228
_exptl_crystal_size_max 0.1000
_exptl_crystal_size_mid 0.0800
_exptl_crystal_size_min 0.0800
_refine_diff_density_max 1.843
_refine_diff_density_min -1.139
_refine_diff_density_rms 0.155
_refine_ls_extinction_coef 0.00198(6)
_refine_ls_extinction_expression Fc^*^=kFc[1+0.001xFc^2^\l^3^/sin(2\q)]^-1/4^
_refine_ls_extinction_method SHELXL
_refine_ls_goodness_of_fit_ref 1.069
_refine_ls_hydrogen_treatment -
_refine_ls_matrix_type full
_refine_ls_number_parameters 31
_refine_ls_number_reflns 852
_refine_ls_number_restraints 0
_refine_ls_restrained_S_all 1.069
_refine_ls_R_factor_all 0.0245
_refine_ls_R_factor_gt 0.0234
_refine_ls_shift/su_max 0.000
_refine_ls_shift/su_mean 0.000
_refine_ls_structure_factor_coef Fsqd
_refine_ls_weighting_details 'calc w=1/[\s^2^(Fo^2^)+(0.0115P)^2^+8.3513P] where P=(Fo^2^+2Fc^2^)/3'
_refine_ls_weighting_scheme calc
_refine_ls_wR_factor_gt 0.0500
_refine_ls_wR_factor_ref 0.0507
_reflns_number_gt 835
_reflns_number_total 852
_reflns_threshold_expression >2sigma(I)
_cod_data_source_file ic300599q_si_001_2.cif
_cod_data_source_block Cs2In6Ge3Te14
_cod_database_code 4329624

loop_
_symmetry_equiv_pos_as_xyz
'x, y, z'
'-y, x-y, z'
'-x+y, -x, z'
'y, x, -z'
'x-y, -y, -z'
'-x, -x+y, -z'
'-x, -y, -z'
'y, -x+y, -z'
'x-y, x, -z'
'-y, -x, z'
'-x+y, y, z'
'x, x-y, z'

loop_
_atom_site_label
_atom_site_type_symbol
_atom_site_fract_x
_atom_site_fract_y
_atom_site_fract_z
_atom_site_U_iso_or_equiv
_atom_site_adp_type
_atom_site_occupancy
_atom_site_symmetry_multiplicity
_atom_site_calc_flag
_atom_site_refinement_flags
Cs Cs 0.6667 1.3333 0.13556(10) 0.0622(3) Uani 1 6 d S
Ge2 Ge 0.0000 1.0000 0.5000 0.0239(4) Uani 1 12 d S
Ge1 Ge 0.0000 1.0000 0.08307(8) 0.0185(3) Uani 1 6 d S
In In 0.16173(3) 0.83827(3) 0.30647(3) 0.02094(15) Uani 1 2 d S
Te1 Te 0.17110(3) 0.82890(3) 0.11861(3) 0.03192(16) Uani 1 2 d S
Te2 Te 0.3333 0.6667 0.38619(5) 0.01670(17) Uani 1 6 d S
Te3 Te -0.17578(3) 0.64843(7) 0.38651(3) 0.02397(14) Uani 1 2 d S

loop_
_atom_site_aniso_label
_atom_site_aniso_U_11
_atom_site_aniso_U_22
_atom_site_aniso_U_33
_atom_site_aniso_U_23
_atom_site_aniso_U_13
_atom_site_aniso_U_12
Cs 0.0540(5) 0.0540(5) 0.0787(9) 0.000 0.000 0.0270(2)
Ge2 0.0261(6) 0.0261(6) 0.0195(8) 0.000 0.000 0.0130(3)
Ge1 0.0201(4) 0.0201(4) 0.0153(6) 0.000 0.000 0.01003(19)
In 0.0215(2) 0.0215(2) 0.0224(2) 0.00042(9) -0.00042(9) 0.0127(2)
Te1 0.0464(3) 0.0464(3) 0.0204(2) 0.00005(9) -0.00005(9) 0.0363(3)
Te2 0.0158(2) 0.0158(2) 0.0184(3) 0.000 0.000 0.00792(12)
Te3 0.02046(19) 0.0234(3) 0.0290(2) 0.00591(18) 0.00295(9) 0.01171(13)

loop_
_atom_type_symbol
_atom_type_description
_atom_type_scat_dispersion_real
_atom_type_scat_dispersion_imag
_atom_type_scat_source
Ge Ge 0.1547 1.8001 'International Tables Vol C Tables 4.2.6.8 and 6.1.1.4'
In In -0.7276 1.3100 'International Tables Vol C Tables 4.2.6.8 and 6.1.1.4'
Te Te -0.5308 1.6751 'International Tables Vol C Tables 4.2.6.8 and 6.1.1.4'
Cs Cs -0.3680 2.1192 'International Tables Vol C Tables 4.2.6.8 and 6.1.1.4'

loop_
_geom_angle_atom_site_label_1
_geom_angle_atom_site_label_2
_geom_angle_atom_site_label_3
_geom_angle
_geom_angle_site_symmetry_1
_geom_angle_site_symmetry_3
Te1 Cs Te1 61.645(14) 3_565 2_775
Te1 Cs Te1 58.131(14) 3_565 .
Te1 Cs Te1 119.665(4) 2_775 .
Te1 Cs Te1 119.665(4) 3_565 1_665
Te1 Cs Te1 58.131(14) 2_775 1_665
Te1 Cs Te1 173.11(4) . 1_665
Te1 Cs Te1 119.665(4) 3_565 2_675
Te1 Cs Te1 173.11(4) 2_775 2_675
Te1 Cs Te1 61.645(14) . 2_675
Te1 Cs Te1 119.665(4) 1_665 2_675
Te1 Cs Te1 173.11(4) 3_565 3_575
Te1 Cs Te1 119.665(4) 2_775 3_575
Te1 Cs Te1 119.665(4) . 3_575
Te1 Cs Te1 61.645(14) 1_665 3_575
Te1 Cs Te1 58.131(14) 2_675 3_575
Te1 Cs Te3 65.857(13) 3_565 3_565
Te1 Cs Te3 65.857(13) 2_775 3_565
Te1 Cs Te3 92.345(17) . 3_565
Te1 Cs Te3 92.345(17) 1_665 3_565
Te1 Cs Te3 121.03(3) 2_675 3_565
Te1 Cs Te3 121.03(3) 3_575 3_565
Te1 Cs Te3 121.03(3) 3_565 1_665
Te1 Cs Te3 92.345(17) 2_775 1_665
Te1 Cs Te3 121.03(3) . 1_665
Te1 Cs Te3 65.857(13) 1_665 1_665
Te1 Cs Te3 92.345(17) 2_675 1_665
Te1 Cs Te3 65.857(13) 3_575 1_665
Te3 Cs Te3 55.171(19) 3_565 1_665
Te1 Cs Te3 92.345(17) 3_565 2_675
Te1 Cs Te3 121.03(3) 2_775 2_675
Te1 Cs Te3 65.857(13) . 2_675
Te1 Cs Te3 121.03(3) 1_665 2_675
Te1 Cs Te3 65.857(13) 2_675 2_675
Te1 Cs Te3 92.345(17) 3_575 2_675
Te3 Cs Te3 55.171(19) 3_565 2_675
Te3 Cs Te3 55.171(19) 1_665 2_675
Te1 Cs Te1 59.174(15) 3_565 7_675
Te1 Cs Te1 59.174(15) 2_775 7_675
Te1 Cs Te1 86.721(18) . 7_675
Te1 Cs Te1 86.722(18) 1_665 7_675
Te1 Cs Te1 115.02(3) 2_675 7_675
Te1 Cs Te1 115.02(3) 3_575 7_675
Te3 Cs Te1 114.922(9) 3_565 7_675
Te3 Cs Te1 148.796(4) 1_665 7_675
Te3 Cs Te1 148.796(4) 2_675 7_675
Te1 Cs Te1 86.721(18) 3_565 9_665
Te1 Cs Te1 115.02(3) 2_775 9_665
Te1 Cs Te1 59.174(15) . 9_665
Te1 Cs Te1 115.02(3) 1_665 9_665
Te1 Cs Te1 59.174(15) 2_675 9_665
Te1 Cs Te1 86.722(18) 3_575 9_665
Te3 Cs Te1 148.796(4) 3_565 9_665
Te3 Cs Te1 148.796(4) 1_665 9_665
Te3 Cs Te1 114.922(9) 2_675 9_665
Te1 Cs Te1 55.88(2) 7_675 9_665
Te1 Cs Te1 115.02(3) 3_565 8_565
Te1 Cs Te1 86.722(18) 2_775 8_565
Te1 Cs Te1 115.02(3) . 8_565
Te1 Cs Te1 59.174(15) 1_665 8_565
Te1 Cs Te1 86.721(18) 2_675 8_565
Te1 Cs Te1 59.174(15) 3_575 8_565
Te3 Cs Te1 148.796(4) 3_565 8_565
Te3 Cs Te1 114.922(10) 1_665 8_565
Te3 Cs Te1 148.796(4) 2_675 8_565
Te1 Cs Te1 55.88(2) 7_675 8_565
Te1 Cs Te1 55.88(2) 9_665 8_565
Te3 Ge2 Te3 180.0 . 7_576
Te3 Ge2 Te3 93.644(12) . 2_675
Te3 Ge2 Te3 86.356(12) 7_576 2_675
Te3 Ge2 Te3 86.356(12) . 9_666
Te3 Ge2 Te3 93.644(12) 7_576 9_666
Te3 Ge2 Te3 86.356(12) 2_675 9_666
Te3 Ge2 Te3 93.644(12) . 3_465
Te3 Ge2 Te3 86.356(12) 7_576 3_465
Te3 Ge2 Te3 93.645(12) 2_675 3_465
Te3 Ge2 Te3 180.000(15) 9_666 3_465
Te3 Ge2 Te3 86.356(12) . 8_456
Te3 Ge2 Te3 93.644(12) 7_576 8_456
Te3 Ge2 Te3 180.0 2_675 8_456
Te3 Ge2 Te3 93.644(12) 9_666 8_456
Te3 Ge2 Te3 86.355(12) 3_465 8_456
Ge1 Ge1 Te1 101.65(3) 7_575 2_675
Ge1 Ge1 Te1 101.65(3) 7_575 3_465
Te1 Ge1 Te1 116.032(18) 2_675 3_465
Ge1 Ge1 Te1 101.65(3) 7_575 .
Te1 Ge1 Te1 116.032(18) 2_675 .
Te1 Ge1 Te1 116.032(18) 3_465 .
Te1 In Te3 116.370(15) . .
Te1 In Te3 116.370(15) . 2_675
Te3 In Te3 109.08(3) . 2_675
Te1 In Te2 111.87(2) . .
Te3 In Te2 100.425(16) . .
Te3 In Te2 100.425(16) 2_675 .
Ge1 Te1 In 98.77(3) . .
Ge1 Te1 Cs 89.811(8) . .
In Te1 Cs 86.63(2) . .
Ge1 Te1 Cs 89.811(8) . 1_445
In Te1 Cs 86.63(2) . 1_445
Cs Te1 Cs 173.11(4) . 1_445
Ge1 Te1 Cs 111.11(3) . 7_675
In Te1 Cs 150.13(2) . 7_675
Cs Te1 Cs 93.279(18) . 7_675
Cs Te1 Cs 93.278(18) 1_445 7_675
In Te2 In 103.72(2) . 2_665
In Te2 In 103.72(2) . 3_565
In Te2 In 103.72(2) 2_665 3_565
In Te3 In 97.07(2) . 3_465
In Te3 Ge2 78.553(14) . .
In Te3 Ge2 78.553(14) 3_465 .
In Te3 Cs 84.982(16) . 1_445
In Te3 Cs 84.982(16) 3_465 1_445
Ge2 Te3 Cs 154.967(17) . 1_445

loop_
_geom_bond_atom_site_label_1
_geom_bond_atom_site_label_2
_geom_bond_distance
_geom_bond_site_symmetry_2
Ge2 Te3 3.0880(5) .
Ge2 Te3 3.0880(5) 7_576
Ge2 Te3 3.0880(5) 2_675
Ge2 Te3 3.0880(5) 9_666
Ge2 Te3 3.0880(5) 3_465
Ge2 Te3 3.0880(5) 8_456
Ge1 Ge1 2.438(2) 7_575
Ge1 Te1 2.5842(6) 2_675
Ge1 Te1 2.5842(6) 3_465
Ge1 Te1 2.5842(6) .
In Te1 2.7606(7) .
In Te3 2.7647(4) .
In Te3 2.7647(4) 2_675
In Te2 2.7951(6) .
Te2 In 2.7951(6) 2_665
Te2 In 2.7951(6) 3_565
Te3 In 2.7647(4) 3_465
